data_7160624
loop_
_publ_author_name
'Chang, Meng-Yang'
'Liu, Yu-Hsuan'

_publ_section_title
;
 Selenium dioxide-mediated oxidative annulation of sulfonyl
 <i>o</i>-hydroxyacetophenones with acetophenones. One-pot synthesis of
 aurone analogs.
;
_journal_issue 29
_journal_name_full 'Organic &amp; biomolecular chemistry'
_journal_page_first 6986
_journal_page_last 6991
_journal_paper_doi 10.1039/d5ob00989h
_journal_volume 23
_journal_year 2025
_chemical_formula_moiety '0.667(C19 H16 O6)'
_chemical_formula_sum 'C12.67 H10.67 O4'
_chemical_formula_weight 226.88
_space_group_crystal_system monoclinic
_space_group_IT_number 7
_space_group_name_Hall 'P -2yc'
_space_group_name_H-M_alt 'P 1 c 1'
_atom_sites_solution_hydrogens geom
_atom_sites_solution_primary dual
_audit_creation_date 2022-09-15
_audit_creation_method
;
Olex2 1.5
(compiled 2022.04.07 svn.rca3783a0 for OlexSys, GUI svn.r6498)
;
_audit_update_record
;
2024-12-27 deposited with the CCDC.	2025-07-02 downloaded from the CCDC.
;
_cell_angle_alpha 90
_cell_angle_beta 106.401(3)
_cell_angle_gamma 90
_cell_formula_units_Z 3
_cell_length_a 12.7257(3)
_cell_length_b 4.69060(10)
_cell_length_c 13.7330(5)
_cell_measurement_reflns_used 6132
_cell_measurement_temperature 130(2)
_cell_measurement_theta_max 26.8330
_cell_measurement_theta_min 3.0610
_cell_volume 786.38(4)
_computing_cell_refinement 'CrysAlisPro 1.171.41.123a (Rigaku OD, 2022)'
_computing_data_collection 'CrysAlisPro 1.171.41.123a (Rigaku OD, 2022)'
_computing_data_reduction 'CrysAlisPro 1.171.41.123a (Rigaku OD, 2022)'
_computing_molecular_graphics 'Olex2 1.5 (Dolomanov et al., 2009)'
_computing_publication_material 'Olex2 1.5 (Dolomanov et al., 2009)'
_computing_structure_refinement 'SHELXL 2018/3 (Sheldrick, 2015)'
_computing_structure_solution 'SHELXT 2018/2 (Sheldrick, 2018)'
_diffrn_ambient_temperature 130(2)
_diffrn_detector 'Hybrid Pixel Array Detector'
_diffrn_detector_area_resol_mean 10.0000
_diffrn_measured_fraction_theta_full 0.999
_diffrn_measured_fraction_theta_max 0.950
_diffrn_measurement_details
;
List of Runs (angles in degrees, time in seconds):

  # Type    Start    End  Width  t~exp~   \w     \q     \k     \f   Frames
#--------------------------------------------------------------------------
  1  \w    -20.00 100.00   0.50    1.75    --   10.60  57.00  30.00  240
  2  \w    -15.00 100.00   0.50    1.75    --   10.60  77.00 120.00  230
  3  \w    -79.00  48.00   0.50    1.75    --   10.60 -37.00  90.00  254
  4  \w    -15.00 100.00   0.50    1.75    --   10.60  77.00 150.00  230
  5  \w    -79.00  41.00   0.50    1.75    --   10.60 -57.00 -30.00  240
  6  \w   -100.00 -75.00   0.50    1.75    --  -10.90 -82.00-120.00   50
  7  \w    -38.00  79.00   0.50    1.75    --  -10.90  82.00-120.00  234
;
_diffrn_measurement_device 'four-circle diffractometer'
_diffrn_measurement_device_type 'XtaLAB Pro II AFC12 (RINC): Kappa single'
_diffrn_measurement_method '\w scans'
_diffrn_orient_matrix_type 'CrysAlisPro convention (1999,Acta A55,543-557)'
_diffrn_orient_matrix_UB_11 -0.0532684000
_diffrn_orient_matrix_UB_12 0.0039942000
_diffrn_orient_matrix_UB_13 0.0066570000
_diffrn_orient_matrix_UB_21 0.0062189000
_diffrn_orient_matrix_UB_22 -0.1428755000
_diffrn_orient_matrix_UB_23 0.0175602000
_diffrn_orient_matrix_UB_31 0.0223629000
_diffrn_orient_matrix_UB_32 0.0492293000
_diffrn_orient_matrix_UB_33 0.0504702000
_diffrn_radiation_monochromator mirror
_diffrn_radiation_probe x-ray
_diffrn_radiation_type 'Mo K\a'
_diffrn_radiation_wavelength 0.71073
_diffrn_reflns_av_R_equivalents 0.0471
_diffrn_reflns_av_unetI/netI 0.0451
_diffrn_reflns_Laue_measured_fraction_full 0.999
_diffrn_reflns_Laue_measured_fraction_max 0.950
_diffrn_reflns_limit_h_max 15
_diffrn_reflns_limit_h_min -15
_diffrn_reflns_limit_k_max 5
_diffrn_reflns_limit_k_min -5
_diffrn_reflns_limit_l_max 17
_diffrn_reflns_limit_l_min -16
_diffrn_reflns_number 8968
_diffrn_reflns_point_group_measured_fraction_full 0.946
_diffrn_reflns_point_group_measured_fraction_max 0.878
_diffrn_reflns_theta_full 25.242
_diffrn_reflns_theta_max 27.061
_diffrn_reflns_theta_min 1.668
_diffrn_source 'micro-focus sealed X-ray tube'
_diffrn_source_type 'Rigaku (Mo) X-ray Source'
_exptl_absorpt_coefficient_mu 0.108
_exptl_absorpt_correction_T_max 1.00000
_exptl_absorpt_correction_T_min 0.31845
_exptl_absorpt_correction_type multi-scan
_exptl_absorpt_process_details
;
CrysAlisPro 1.171.41.123a (Rigaku Oxford Diffraction, 2022)
Empirical absorption correction using spherical harmonics,
implemented in SCALE3 ABSPACK scaling algorithm.
;
_exptl_crystal_colour yellow
_exptl_crystal_colour_primary yellow
_exptl_crystal_density_diffrn 1.437
_exptl_crystal_description block
_exptl_crystal_F_000 356
_exptl_crystal_size_max 0.6
_exptl_crystal_size_mid 0.5
_exptl_crystal_size_min 0.5
_refine_diff_density_max 0.195
_refine_diff_density_min -0.262
_refine_diff_density_rms 0.045
_refine_ls_abs_structure_details
;
 Flack x determined using 1216 quotients [(I+)-(I-)]/[(I+)+(I-)]
 (Parsons, Flack and Wagner, Acta Cryst. B69 (2013) 249-259).
;
_refine_ls_abs_structure_Flack -0.3(5)
_refine_ls_extinction_method none
_refine_ls_goodness_of_fit_ref 1.065
_refine_ls_hydrogen_treatment constr
_refine_ls_matrix_type full
_refine_ls_number_parameters 229
_refine_ls_number_reflns 3023
_refine_ls_number_restraints 2
_refine_ls_restrained_S_all 1.064
_refine_ls_R_factor_all 0.0409
_refine_ls_R_factor_gt 0.0388
_refine_ls_shift/su_max 0.000
_refine_ls_shift/su_mean 0.000
_refine_ls_structure_factor_coef Fsqd
_refine_ls_weighting_details 'w=1/[\s^2^(Fo^2^)+(0.0583P)^2^] where P=(Fo^2^+2Fc^2^)/3'
_refine_ls_weighting_scheme calc
_refine_ls_wR_factor_gt 0.0960
_refine_ls_wR_factor_ref 0.0978
_reflns_Friedel_coverage 0.846
_reflns_Friedel_fraction_full 0.893
_reflns_Friedel_fraction_max 0.806
_reflns_number_gt 2852
_reflns_number_total 3023
_reflns_threshold_expression 'I > 2\s(I)'
_cod_data_source_file d5ob00989h2.cif
_cod_data_source_block k11109-myc-f(lyk907)_auto
_cod_depositor_comments 'Adding full bibliography for 7160623--7160627.cif.'
_cod_database_code 7160624
_shelx_shelxl_version_number 2018/3
_shelx_space_group_comment
;
The symmetry employed for this shelxl refinement is uniquely defined
by the following loop, which should always be used as a source of
symmetry information in preference to the above space-group names.
They are only intended as comments.
;
_shelx_estimated_absorpt_t_max 0.948
_shelx_estimated_absorpt_t_min 0.938
_olex2_refinement_description
;
1. Fixed Uiso
 At 1.2 times of:
  All C(H) groups
 At 1.5 times of:
  All C(H,H,H) groups
2.a Aromatic/amide H refined with riding coordinates:
 C5(H5), C3(H3), C18(H18), C17(H17), C16(H16), C11(H11), C15(H15)
2.b Idealised Me refined as rotating group:
 C7(H7A,H7B,H7C), C9(H9A,H9B,H9C), C8(H8A,H8B,H8C)
;
_olex2_submission_special_instructions 'No special instructions were received'
_oxdiff_exptl_absorpt_empirical_details
;
Empirical correction (ABSPACK) includes:
- Absorption correction using spherical harmonics
- Frame scaling
;
_oxdiff_exptl_absorpt_empirical_full_max 2.469
_oxdiff_exptl_absorpt_empirical_full_min 0.604

loop_
_space_group_symop_operation_xyz
'x, y, z'
'x, -y, z+1/2'

loop_
_atom_site_label
_atom_site_type_symbol
_atom_site_fract_x
_atom_site_fract_y
_atom_site_fract_z
_atom_site_U_iso_or_equiv
_atom_site_adp_type
_atom_site_occupancy
_atom_site_site_symmetry_order
_atom_site_calc_flag
_atom_site_refinement_flags_posn
_atom_site_refinement_flags_adp
_atom_site_refinement_flags_occupancy
_atom_site_disorder_assembly
_atom_site_disorder_group
O1 O 0.30320(14) 0.0787(4) 0.54354(15) 0.0252(4) Uani 1 1 d . . . . .
O2 O 0.13090(14) 0.3671(4) 0.43694(16) 0.0253(5) Uani 1 1 d . . . . .
O3 O 0.14067(14) 0.7179(4) 0.28550(16) 0.0276(5) Uani 1 1 d . . . . .
O5 O 0.63984(14) 0.7128(4) 0.54024(15) 0.0254(4) Uani 1 1 d . . . . .
O6 O 0.86178(15) 0.2627(4) 0.53776(16) 0.0324(5) Uani 1 1 d . . . . .
O4 O 0.52801(15) 0.5679(4) 0.25179(16) 0.0326(5) Uani 1 1 d . . . . .
C5 C 0.3337(2) 0.6096(6) 0.3106(2) 0.0214(6) Uani 1 1 d . . . . .
H5 H 0.338769 0.730050 0.256541 0.026 Uiso 1 1 calc R U . . .
C6 C 0.2356(2) 0.5847(5) 0.3353(2) 0.0219(6) Uani 1 1 d . . . . .
C12 C 0.6850(2) 0.4998(5) 0.4947(2) 0.0235(6) Uani 1 1 d . . . . .
C1 C 0.22880(18) 0.4052(5) 0.4145(2) 0.0205(6) Uani 1 1 d . . . . .
C13 C 0.8001(2) 0.4365(6) 0.5581(2) 0.0249(6) Uani 1 1 d . . . . .
C2 C 0.3200(2) 0.2493(5) 0.4692(2) 0.0205(6) Uani 1 1 d . . . . .
C3 C 0.4188(2) 0.2754(5) 0.4453(2) 0.0206(6) Uani 1 1 d . . . . .
H3 H 0.481460 0.171678 0.482484 0.025 Uiso 1 1 calc R U . . .
C10 C 0.5273(2) 0.4777(5) 0.3357(2) 0.0229(6) Uani 1 1 d . . . . .
C18 C 0.7064(2) 0.9961(6) 0.6949(2) 0.0275(6) Uani 1 1 d . . . . .
H18 H 0.640558 1.102717 0.683244 0.033 Uiso 1 1 calc R U . . .
C7 C 0.1426(2) 0.9048(6) 0.2036(2) 0.0270(6) Uani 1 1 d . . . . .
H7A H 0.167530 0.799453 0.152641 0.041 Uiso 1 1 calc R U . . .
H7B H 0.192890 1.063361 0.229606 0.041 Uiso 1 1 calc R U . . .
H7C H 0.068844 0.979573 0.172633 0.041 Uiso 1 1 calc R U . . .
C4 C 0.4249(2) 0.4556(5) 0.3662(2) 0.0205(6) Uani 1 1 d . . . . .
C19 C 0.7200(2) 0.7862(5) 0.6286(2) 0.0237(6) Uani 1 1 d . . . . .
C14 C 0.8155(2) 0.6311(5) 0.6437(2) 0.0240(6) Uani 1 1 d . . . . .
C17 C 0.7949(2) 1.0409(6) 0.7793(2) 0.0286(6) Uani 1 1 d . . . . .
H17 H 0.789599 1.184861 0.826351 0.034 Uiso 1 1 calc R U . . .
C16 C 0.8911(2) 0.8838(6) 0.7980(3) 0.0311(7) Uani 1 1 d . . . . .
H16 H 0.948765 0.918079 0.857985 0.037 Uiso 1 1 calc R U . . .
C9 C 0.3922(2) -0.0968(6) 0.5977(2) 0.0252(6) Uani 1 1 d . . . . .
H9A H 0.418417 -0.210608 0.549499 0.038 Uiso 1 1 calc R U . . .
H9B H 0.367336 -0.224082 0.643356 0.038 Uiso 1 1 calc R U . . .
H9C H 0.451788 0.023751 0.637554 0.038 Uiso 1 1 calc R U . . .
C11 C 0.6344(2) 0.3848(6) 0.4050(2) 0.0254(6) Uani 1 1 d . . . . .
H11 H 0.669891 0.229149 0.383223 0.031 Uiso 1 1 calc R U . . .
C15 C 0.9037(2) 0.6780(6) 0.7301(2) 0.0288(6) Uani 1 1 d . . . . .
H15 H 0.969760 0.572291 0.741650 0.035 Uiso 1 1 calc R U . . .
C8 C 0.0960(2) 0.6024(6) 0.4861(3) 0.0319(7) Uani 1 1 d . . . . .
H8A H 0.093814 0.775258 0.445481 0.048 Uiso 1 1 calc R U . . .
H8B H 0.147463 0.629662 0.553499 0.048 Uiso 1 1 calc R U . . .
H8C H 0.022751 0.563594 0.492937 0.048 Uiso 1 1 calc R U . . .

loop_
_atom_site_aniso_label
_atom_site_aniso_U_11
_atom_site_aniso_U_22
_atom_site_aniso_U_33
_atom_site_aniso_U_23
_atom_site_aniso_U_13
_atom_site_aniso_U_12
O1 0.0218(9) 0.0299(9) 0.0247(11) 0.0069(8) 0.0079(8) 0.0019(7)
O2 0.0184(9) 0.0268(9) 0.0328(12) -0.0006(8) 0.0104(8) -0.0022(7)
O3 0.0194(9) 0.0356(11) 0.0275(12) 0.0089(9) 0.0059(8) 0.0048(8)
O5 0.0205(9) 0.0289(10) 0.0261(12) -0.0036(8) 0.0051(8) 0.0023(7)
O6 0.0251(11) 0.0373(12) 0.0369(14) 0.0012(9) 0.0123(10) 0.0060(8)
O4 0.0271(10) 0.0444(13) 0.0284(13) 0.0065(10) 0.0112(9) -0.0008(8)
C5 0.0207(12) 0.0234(13) 0.0194(15) -0.0008(10) 0.0046(11) -0.0029(9)
C6 0.0197(12) 0.0206(13) 0.0237(16) -0.0027(10) 0.0034(11) -0.0007(9)
C12 0.0218(12) 0.0256(13) 0.0262(16) 0.0033(11) 0.0118(11) 0.0020(10)
C1 0.0159(12) 0.0232(13) 0.0226(16) -0.0041(10) 0.0059(11) -0.0031(9)
C13 0.0194(12) 0.0257(12) 0.0311(17) 0.0073(11) 0.0097(11) -0.0022(10)
C2 0.0218(12) 0.0198(12) 0.0199(15) -0.0013(10) 0.0061(10) -0.0031(9)
C3 0.0178(12) 0.0225(13) 0.0211(15) -0.0021(10) 0.0047(10) -0.0001(9)
C10 0.0217(12) 0.0236(12) 0.0230(15) -0.0022(12) 0.0058(11) -0.0029(10)
C18 0.0269(13) 0.0261(13) 0.0314(17) 0.0014(12) 0.0113(12) -0.0019(10)
C7 0.0254(13) 0.0303(15) 0.0246(16) 0.0057(11) 0.0058(12) 0.0034(10)
C4 0.0190(12) 0.0232(12) 0.0189(15) -0.0049(11) 0.0046(10) -0.0020(9)
C19 0.0187(12) 0.0251(13) 0.0262(16) 0.0032(12) 0.0048(11) -0.0030(10)
C14 0.0196(12) 0.0246(13) 0.0290(17) 0.0040(11) 0.0088(11) -0.0028(10)
C17 0.0286(14) 0.0305(14) 0.0278(17) -0.0038(12) 0.0098(13) -0.0097(11)
C16 0.0242(13) 0.0345(15) 0.0314(18) 0.0014(13) 0.0024(12) -0.0079(11)
C9 0.0226(12) 0.0265(13) 0.0254(16) 0.0023(11) 0.0052(11) 0.0015(10)
C11 0.0210(13) 0.0283(14) 0.0290(18) 0.0001(11) 0.0103(12) 0.0002(10)
C15 0.0175(12) 0.0323(14) 0.0340(18) 0.0074(13) 0.0032(12) -0.0009(11)
C8 0.0297(14) 0.0317(15) 0.041(2) 0.0021(13) 0.0199(14) 0.0026(11)

loop_
_atom_type_symbol
_atom_type_description
_atom_type_scat_dispersion_real
_atom_type_scat_dispersion_imag
_atom_type_scat_source
C C 0.0033 0.0016 'International Tables Vol C Tables 4.2.6.8 and 6.1.1.4'
H H 0.0000 0.0000 'International Tables Vol C Tables 4.2.6.8 and 6.1.1.4'
O O 0.0106 0.0060 'International Tables Vol C Tables 4.2.6.8 and 6.1.1.4'

loop_
_geom_angle_atom_site_label_1
_geom_angle_atom_site_label_2
_geom_angle_atom_site_label_3
_geom_angle
_geom_angle_site_symmetry_1
_geom_angle_site_symmetry_3
_geom_angle_publ_flag
C2 O1 C9 117.46(19) . . ?
C1 O2 C8 115.31(19) . . ?
C6 O3 C7 117.8(2) . . ?
C12 O5 C19 106.05(19) . . ?
C6 C5 H5 120.3 . . ?
C6 C5 C4 119.3(3) . . ?
C4 C5 H5 120.3 . . ?
O3 C6 C5 124.8(2) . . ?
O3 C6 C1 115.3(2) . . ?
C5 C6 C1 119.9(2) . . ?
O5 C12 C13 109.9(2) . . ?
C11 C12 O5 123.7(2) . . ?
C11 C12 C13 126.2(3) . . ?
O2 C1 C6 120.7(2) . . ?
O2 C1 C2 118.6(2) . . ?
C2 C1 C6 120.6(2) . . ?
O6 C13 C12 125.7(3) . . ?
O6 C13 C14 131.0(3) . . ?
C14 C13 C12 103.3(2) . . ?
O1 C2 C1 115.4(2) . . ?
O1 C2 C3 124.9(2) . . ?
C3 C2 C1 119.8(2) . . ?
C2 C3 H3 120.4 . . ?
C2 C3 C4 119.3(2) . . ?
C4 C3 H3 120.4 . . ?
O4 C10 C4 121.9(2) . . ?
O4 C10 C11 116.8(2) . . ?
C4 C10 C11 121.2(2) . . ?
C19 C18 H18 122.1 . . ?
C19 C18 C17 115.8(3) . . ?
C17 C18 H18 122.1 . . ?
O3 C7 H7A 109.5 . . ?
O3 C7 H7B 109.5 . . ?
O3 C7 H7C 109.5 . . ?
H7A C7 H7B 109.5 . . ?
H7A C7 H7C 109.5 . . ?
H7B C7 H7C 109.5 . . ?
C5 C4 C10 118.1(2) . . ?
C3 C4 C5 121.2(2) . . ?
C3 C4 C10 120.6(2) . . ?
C18 C19 O5 123.6(2) . . ?
C14 C19 O5 113.5(2) . . ?
C14 C19 C18 123.0(3) . . ?
C19 C14 C13 107.3(2) . . ?
C19 C14 C15 120.3(3) . . ?
C15 C14 C13 132.5(2) . . ?
C18 C17 H17 118.7 . . ?
C18 C17 C16 122.7(3) . . ?
C16 C17 H17 118.7 . . ?
C17 C16 H16 119.7 . . ?
C15 C16 C17 120.7(3) . . ?
C15 C16 H16 119.7 . . ?
O1 C9 H9A 109.5 . . ?
O1 C9 H9B 109.5 . . ?
O1 C9 H9C 109.5 . . ?
H9A C9 H9B 109.5 . . ?
H9A C9 H9C 109.5 . . ?
H9B C9 H9C 109.5 . . ?
C12 C11 C10 126.0(3) . . ?
C12 C11 H11 117.0 . . ?
C10 C11 H11 117.0 . . ?
C14 C15 H15 121.2 . . ?
C16 C15 C14 117.6(3) . . ?
C16 C15 H15 121.2 . . ?
O2 C8 H8A 109.5 . . ?
O2 C8 H8B 109.5 . . ?
O2 C8 H8C 109.5 . . ?
H8A C8 H8B 109.5 . . ?
H8A C8 H8C 109.5 . . ?
H8B C8 H8C 109.5 . . ?

loop_
_geom_bond_atom_site_label_1
_geom_bond_atom_site_label_2
_geom_bond_distance
_geom_bond_site_symmetry_2
_geom_bond_publ_flag
O1 C2 1.361(3) . ?
O1 C9 1.427(3) . ?
O2 C1 1.377(3) . ?
O2 C8 1.428(3) . ?
O3 C6 1.360(3) . ?
O3 C7 1.431(3) . ?
O5 C12 1.386(3) . ?
O5 C19 1.390(3) . ?
O6 C13 1.218(3) . ?
O4 C10 1.230(3) . ?
C5 H5 0.9500 . ?
C5 C6 1.388(4) . ?
C5 C4 1.397(3) . ?
C6 C1 1.398(4) . ?
C12 C13 1.507(4) . ?
C12 C11 1.332(4) . ?
C1 C2 1.397(3) . ?
C13 C14 1.457(4) . ?
C2 C3 1.392(3) . ?
C3 H3 0.9500 . ?
C3 C4 1.396(4) . ?
C10 C4 1.480(4) . ?
C10 C11 1.490(4) . ?
C18 H18 0.9500 . ?
C18 C19 1.385(4) . ?
C18 C17 1.385(4) . ?
C7 H7A 0.9800 . ?
C7 H7B 0.9800 . ?
C7 H7C 0.9800 . ?
C19 C14 1.381(4) . ?
C14 C15 1.402(4) . ?
C17 H17 0.9500 . ?
C17 C16 1.389(4) . ?
C16 H16 0.9500 . ?
C16 C15 1.382(4) . ?
C9 H9A 0.9800 . ?
C9 H9B 0.9800 . ?
C9 H9C 0.9800 . ?
C11 H11 0.9500 . ?
C15 H15 0.9500 . ?
C8 H8A 0.9800 . ?
C8 H8B 0.9800 . ?
C8 H8C 0.9800 . ?

loop_
_geom_torsion_atom_site_label_1
_geom_torsion_atom_site_label_2
_geom_torsion_atom_site_label_3
_geom_torsion_atom_site_label_4
_geom_torsion
_geom_torsion_site_symmetry_1
_geom_torsion_site_symmetry_2
_geom_torsion_site_symmetry_3
_geom_torsion_site_symmetry_4
_geom_torsion_publ_flag
O1 C2 C3 C4 179.2(2) . . . . ?
O2 C1 C2 O1 -2.3(3) . . . . ?
O2 C1 C2 C3 177.5(2) . . . . ?
O3 C6 C1 O2 1.2(3) . . . . ?
O3 C6 C1 C2 177.9(2) . . . . ?
O5 C12 C13 O6 -179.0(2) . . . . ?
O5 C12 C13 C14 0.4(3) . . . . ?
O5 C12 C11 C10 5.2(4) . . . . ?
O5 C19 C14 C13 0.6(3) . . . . ?
O5 C19 C14 C15 -179.2(2) . . . . ?
O6 C13 C14 C19 178.8(3) . . . . ?
O6 C13 C14 C15 -1.4(5) . . . . ?
O4 C10 C4 C5 -17.5(4) . . . . ?
O4 C10 C4 C3 159.7(2) . . . . ?
O4 C10 C11 C12 117.4(3) . . . . ?
C5 C6 C1 O2 -176.9(2) . . . . ?
C5 C6 C1 C2 -0.2(4) . . . . ?
C6 C5 C4 C3 0.6(4) . . . . ?
C6 C5 C4 C10 177.7(2) . . . . ?
C6 C1 C2 O1 -179.1(2) . . . . ?
C6 C1 C2 C3 0.7(4) . . . . ?
C12 O5 C19 C18 179.1(3) . . . . ?
C12 O5 C19 C14 -0.3(3) . . . . ?
C12 C13 C14 C19 -0.5(3) . . . . ?
C12 C13 C14 C15 179.2(3) . . . . ?
C1 C2 C3 C4 -0.6(4) . . . . ?
C13 C12 C11 C10 -170.5(2) . . . . ?
C13 C14 C15 C16 180.0(3) . . . . ?
C2 C3 C4 C5 -0.1(4) . . . . ?
C2 C3 C4 C10 -177.1(2) . . . . ?
C18 C19 C14 C13 -178.9(2) . . . . ?
C18 C19 C14 C15 1.3(4) . . . . ?
C18 C17 C16 C15 1.9(4) . . . . ?
C7 O3 C6 C5 -2.1(4) . . . . ?
C7 O3 C6 C1 179.9(2) . . . . ?
C4 C5 C6 O3 -178.4(2) . . . . ?
C4 C5 C6 C1 -0.5(4) . . . . ?
C4 C10 C11 C12 -64.0(4) . . . . ?
C19 O5 C12 C13 -0.1(3) . . . . ?
C19 O5 C12 C11 -176.3(2) . . . . ?
C19 C18 C17 C16 -0.9(4) . . . . ?
C19 C14 C15 C16 -0.3(4) . . . . ?
C17 C18 C19 O5 179.9(3) . . . . ?
C17 C18 C19 C14 -0.7(4) . . . . ?
C17 C16 C15 C14 -1.3(4) . . . . ?
C9 O1 C2 C1 176.6(2) . . . . ?
C9 O1 C2 C3 -3.2(3) . . . . ?
C11 C12 C13 O6 -2.9(4) . . . . ?
C11 C12 C13 C14 176.5(3) . . . . ?
C11 C10 C4 C5 164.0(2) . . . . ?
C11 C10 C4 C3 -18.9(4) . . . . ?
C8 O2 C1 C6 -73.6(3) . . . . ?
C8 O2 C1 C2 109.7(3) . . . . ?
